data_7113989
loop_
_publ_author_name
'Zakariae Amghouz'
'Beatriz Ramajo'
'Sergei A. Khainakov'
'Ivan da Silva'
'German R. Castro'
'Jose R. Garcia'
'Santiago Garcia-Granda'

_publ_section_title
;
 Dimensionality changes in the solid phase at room temperature: 2D > 1D >
 3D evolution induced by ammonia sorption-desorption on zinc phosphates
;
_journal_name_full Chem.Commun.
_journal_page_first 6729
_journal_paper_doi 10.1039/C4CC01314J
_journal_volume 50
_journal_year 2014
_chemical_formula_moiety 'H3 N O4 P Zn, H4 N'
_chemical_formula_sum 'H7 N2 O4 P Zn'
_chemical_formula_weight 195.44
_chemical_name_systematic ' ?'
_space_group_IT_number 14
_symmetry_cell_setting monoclinic
_symmetry_space_group_name_Hall '-P 2yab'
_symmetry_space_group_name_H-M 'P 1 21/a 1'
_cell_angle_alpha 90.00000
_cell_angle_beta 90.9998(20)
_cell_angle_gamma 90.00000
_cell_formula_units_Z 4
_cell_length_a 16.5227(2)
_cell_length_b 6.21780(8)
_cell_length_c 5.24317(6)
_cell_measurement_temperature 273
_cell_volume 538.574(11)
_computing_structure_refinement FULLPROF
_diffrn_ambient_temperature 273
_diffrn_radiation_type Synchrotron
_diffrn_radiation_wavelength 0.82400
_diffrn_source Synchrotron
_exptl_crystal_colour 'white powder'
_pd_instr_location ' ?'
_pd_meas_2theta_range_inc 0.010000
_pd_meas_2theta_range_max 49.99897
_pd_meas_2theta_range_min 3.99897
_pd_meas_number_of_points 4601
_pd_proc_2theta_range_inc 0.010000
_pd_proc_2theta_range_max 49.9977
_pd_proc_2theta_range_min 3.9977
_pd_proc_ls_pref_orient_corr ' ?'
_pd_proc_ls_prof_R_factor 1.9726
_pd_proc_ls_prof_wR_expected 1.3922
_pd_proc_ls_prof_wR_factor 2.6480
_pd_proc_wavelength 0.824000
_pd_spec_mounting ' ?'
_refine_ls_number_parameters 101
_refine_ls_number_reflns 720
_refine_ls_number_restraints 8
_refine_ls_R_I_factor 3.4842
_cod_data_source_file c4cc01314j2.cif
_cod_data_source_block ZnP-1D
_cod_original_cell_volume 538.576(12)
_cod_original_sg_symbol_H-M 'P 21/a'
_cod_database_code 7113989
_pd_proc_ls_prof_cr_factor 14.7472
_pd_proc_ls_prof_cwr_factor 12.3103
_pd_proc_ls_prof_cwr_expected 6.4721
_pd_proc_ls_prof_chi2 3.6178
_pd_proc_ls_prof_echi2 3.6200

loop_
_symmetry_equiv_pos_as_xyz
x,y,z
-x+1/2,y+1/2,-z
-x,-y,-z
x+1/2,-y+1/2,z

loop_
_atom_site_label
_atom_site_fract_x
_atom_site_fract_y
_atom_site_fract_z
_atom_site_U_iso_or_equiv
_atom_site_occupancy
_atom_site_adp_type
_atom_site_type_symbol
Zn1 0.55746(20) 0.2144(4) 0.7990(6) 0.03866 1.00000 Uiso Zn
P1 0.6150(3) -0.0325(2) 0.2974(10) 0.03866 1.00000 Uiso P
O1 0.6132(8) 0.0098(19) 0.5870(16) 0.03866 1.00000 Uiso O
O2 0.4402(4) 0.2146(11) 0.802(2) 0.03866 1.00000 Uiso O
N2 0.5826(9) 0.5259(12) 0.726(3) 0.03866 1.00000 Uiso N
O4 0.5828(8) 0.1676(10) 0.1561(15) 0.03866 1.00000 Uiso O
N1 0.7736(12) -0.024(2) 0.779(4) 0.03866 1.00000 Uiso N
O5 0.7034(5) -0.059(2) 0.259(3) 0.03866 1.00000 Uiso O
H9 0.7400(12) -0.064(2) 0.616(4) 0.03866 1.00000 Uiso H
H10 0.7391(12) -0.051(2) 0.944(4) 0.03866 1.00000 Uiso H
H11 0.8265(12) -0.118(2) 0.791(4) 0.03866 1.00000 Uiso H
H12 0.6448(9) 0.5222(12) 0.717(3) 0.03866 1.00000 Uiso H
H13 0.5623(9) 0.5944(12) 0.557(3) 0.03866 1.00000 Uiso H
H14 0.5686(9) 0.6354(12) 0.868(3) 0.03866 1.00000 Uiso H
H15 0.7100(12) -0.358(2) 0.239(4) 0.03866 1.00000 Uiso H

loop_
_atom_type_symbol
_atom_type_scat_Cromer_Mann_a1
_atom_type_scat_Cromer_Mann_b1
_atom_type_scat_Cromer_Mann_a2
_atom_type_scat_Cromer_Mann_b2
_atom_type_scat_Cromer_Mann_a3
_atom_type_scat_Cromer_Mann_b3
_atom_type_scat_Cromer_Mann_a4
_atom_type_scat_Cromer_Mann_b4
_atom_type_scat_Cromer_Mann_c
_atom_type_scat_dispersion_real
_atom_type_scat_dispersion_imag
_atom_type_scat_source
o 3.04850 13.27710 2.28680 5.70110 1.54630 0.32390 0.86700 32.90890 0.25080 0.00800 0.00600 International_Tables_for_Crystallography_Vol.C(1991)_Tables_6.1.1.4_and_6.1.1.5
h 0.49300 10.51090 0.32291 26.12570 0.14019 3.14236 0.04081 57.79970 0.00304 0.00000 0.00000 International_Tables_for_Crystallography_Vol.C(1991)_Tables_6.1.1.4_and_6.1.1.5
p 6.43450 1.90670 4.17910 27.15700 1.78000 0.52600 1.49080 68.16450 1.11490 0.09000 0.09500 International_Tables_for_Crystallography_Vol.C(1991)_Tables_6.1.1.4_and_6.1.1.5
n 12.21260 0.00570 3.13220 9.89330 2.01250 28.99750 1.16630 0.58260 -11.52900 0.00400 0.00300 International_Tables_for_Crystallography_Vol.C(1991)_Tables_6.1.1.4_and_6.1.1.5
zn 14.07430 3.26550 7.03180 0.23330 5.16250 10.31630 2.41000 58.70970 1.30410 0.22200 1.43100 International_Tables_for_Crystallography_Vol.C(1991)_Tables_6.1.1.4_and_6..1.1.5

loop_
_geom_angle_atom_site_label_1
_geom_angle_atom_site_label_2
_geom_angle_atom_site_label_3
_geom_angle_site_symmetry_1
? ? ? ?
O1 Zn1 O2 119.4(8)
O1 Zn1 O4 111.1(7)
O1 Zn1 N2 114.9(8)
O1 P1 O2 115.9(10)
O1 P1 O4 108.9(9)
O1 P1 O5 100.8(11)

loop_
_geom_bond_atom_site_label_1
_geom_bond_atom_site_label_2
_geom_bond_distance
_ccdc_geom_bond_type
Zn1 O1 1.933(12) S
Zn1 O2 1.938(7) S
Zn1 N2 2.019(9) S
P1 O1 1.542(10) S
P1 O4 1.538(8) S
P1 O5 1.487(10) S
